data_2312658
loop_
_publ_author_name
'Blockhaus, Tobias'
'S&#xfc;nkel, Karlheinz'

_publ_section_title
;
 Molecular and crystal structures of six poly(arylsulfinyl)- and
 poly(arylsulfanyl)ferrocenes.
;
_journal_coeditor_code UX3008
_journal_issue 'Pt 11'
_journal_name_full 'Acta crystallographica. Section C, Structural chemistry'
_journal_page_first 716
_journal_page_last 727
_journal_paper_doi 10.1107/S2053229624009318
_journal_volume 80
_journal_year 2024
_chemical_formula_iupac '[Fe (C5 H5) (C29 H21 S4)]'
_chemical_formula_moiety 'C34 H26 Fe S4'
_chemical_formula_sum 'C34 H26 Fe S4'
_chemical_formula_weight 618.64
_chemical_name_systematic
;
1,2,3,4-Tetrakis(phenylsulfanyl)ferrocene
;
_space_group_crystal_system triclinic
_space_group_IT_number 2
_space_group_name_Hall '-P 1'
_space_group_name_H-M_alt 'P -1'
_atom_sites_solution_hydrogens geom
_atom_sites_solution_primary dual
_audit_creation_method SHELXL-2019/3
_cell_angle_alpha 90.730(2)
_cell_angle_beta 103.948(2)
_cell_angle_gamma 94.999(2)
_cell_formula_units_Z 2
_cell_length_a 8.4836(4)
_cell_length_b 10.3028(5)
_cell_length_c 16.7210(8)
_cell_measurement_reflns_used 9949
_cell_measurement_temperature 110(2)
_cell_measurement_theta_max 28.2845
_cell_measurement_theta_min 3.0333
_cell_volume 1412.15(12)
_computing_cell_refinement
;
APEX2 (Bruker, 2011)
;
_computing_data_collection
;
APEX2 (Bruker, 2011)
;
_computing_data_reduction
;
SAINT (Bruker, 2011)
;
_computing_molecular_graphics
;
ORTEP-3 for Windows (Farrugia, 2012) and Mercury (Macrae <i>et al.</i>,
2020)
;
_computing_publication_material
;
PLATON (Spek, 2020)
;
_computing_structure_refinement
;
SHELXL2019 (Sheldrick, 2015<i>b</i>)
;
_computing_structure_solution
;
SHELXT2014 (Sheldrick, 2015<i>a</i>)
;
_diffrn_ambient_temperature 110(2)
_diffrn_detector_area_resol_mean 7.3910
_diffrn_measured_fraction_theta_full 0.997
_diffrn_measured_fraction_theta_max 0.998
_diffrn_measurement_device_type 'Bruker D8 VENTURE'
_diffrn_measurement_method 'mix of omega and phi scans'
_diffrn_radiation_type MoK\a
_diffrn_radiation_wavelength 0.71073
_diffrn_reflns_av_R_equivalents 0.0459
_diffrn_reflns_av_unetI/netI 0.0468
_diffrn_reflns_limit_h_max 11
_diffrn_reflns_limit_h_min -11
_diffrn_reflns_limit_k_max 13
_diffrn_reflns_limit_k_min -13
_diffrn_reflns_limit_l_max 22
_diffrn_reflns_limit_l_min -22
_diffrn_reflns_number 23494
_diffrn_reflns_theta_full 25.242
_diffrn_reflns_theta_max 28.309
_diffrn_reflns_theta_min 3.033
_diffrn_source 'rotating anode generator'
_exptl_absorpt_coefficient_mu 0.853
_exptl_absorpt_correction_T_max 0.7457
_exptl_absorpt_correction_T_min 0.6907
_exptl_absorpt_correction_type multi-scan
_exptl_absorpt_process_details
;
(SADABS; Krause <i>et al.</i>,  2015)
;
_exptl_crystal_colour yellow
_exptl_crystal_density_diffrn 1.455
_exptl_crystal_density_method 'not measured'
_exptl_crystal_description platelet
_exptl_crystal_F_000 640
_exptl_crystal_size_max 0.060
_exptl_crystal_size_mid 0.050
_exptl_crystal_size_min 0.020
_refine_diff_density_max 0.421
_refine_diff_density_min -0.389
_refine_ls_extinction_method none
_refine_ls_goodness_of_fit_ref 1.036
_refine_ls_hydrogen_treatment constr
_refine_ls_matrix_type full
_refine_ls_number_parameters 352
_refine_ls_number_reflns 7023
_refine_ls_number_restraints 0
_refine_ls_restrained_S_all 1.036
_refine_ls_R_factor_all 0.0446
_refine_ls_R_factor_gt 0.0338
_refine_ls_shift/su_max 0.001
_refine_ls_shift/su_mean 0.000
_refine_ls_structure_factor_coef Fsqd
_refine_ls_weighting_details 'w=1/[\s^2^(Fo^2^)+(0.0311P)^2^+0.9306P] where P=(Fo^2^+2Fc^2^)/3'
_refine_ls_weighting_scheme calc
_refine_ls_wR_factor_gt 0.0811
_refine_ls_wR_factor_ref 0.0878
_reflns_number_gt 5898
_reflns_number_total 7023
_reflns_threshold_expression 'I > 2\s(I)'
_cod_data_source_file ux3008.cif
_cod_data_source_block comp_6
_cod_depositor_comments 'Adding full bibliography for 2312653--2312658.cif.'
_cod_database_code 2312658
_shelx_space_group_comment
;
The symmetry employed for this shelxl refinement is uniquely defined
by the following loop, which should always be used as a source of
symmetry information in preference to the above space-group names.
They are only intended as comments.
;
_shelx_estimated_absorpt_t_min 0.951
_shelx_estimated_absorpt_t_max 0.983

loop_
_space_group_symop_operation_xyz
'x, y, z'
'-x, -y, -z'

loop_
_atom_site_type_symbol
_atom_site_label
_atom_site_fract_x
_atom_site_fract_y
_atom_site_fract_z
_atom_site_U_iso_or_equiv
_atom_site_adp_type
_atom_site_calc_flag
_atom_site_occupancy
_atom_site_disorder_assembly
_atom_site_disorder_group
C C1 0.4986(2) 0.74784(17) 0.26133(11) 0.0174(4) Uani d 1 . .
C C2 0.3492(2) 0.69583(17) 0.20503(11) 0.0158(3) Uani d 1 . .
C C3 0.3869(2) 0.58876(17) 0.15810(11) 0.0156(3) Uani d 1 . .
C C4 0.5591(2) 0.57642(17) 0.18679(11) 0.0163(3) Uani d 1 . .
C C5 0.6268(2) 0.67403(17) 0.24958(11) 0.0179(4) Uani d 1 . .
H H5 0.738130 0.687788 0.278705 0.021 Uiso calc 1 . .
C C6 0.4470(3) 0.9208(2) 0.08050(13) 0.0283(5) Uani d 1 . .
H H6 0.361341 0.970040 0.087490 0.034 Uiso calc 1 . .
C C7 0.4322(3) 0.8157(2) 0.02457(12) 0.0257(4) Uani d 1 . .
H H7 0.334064 0.781622 -0.013019 0.031 Uiso calc 1 . .
C C8 0.5846(3) 0.7691(2) 0.03284(13) 0.0287(5) Uani d 1 . .
H H8 0.607552 0.698086 0.001997 0.034 Uiso calc 1 . .
C C9 0.6984(3) 0.8449(3) 0.09456(15) 0.0374(6) Uani d 1 . .
H H9 0.811476 0.834580 0.112812 0.045 Uiso calc 1 . .
C C10 0.6125(3) 0.9406(2) 0.12487(14) 0.0378(6) Uani d 1 . .
H H10 0.658041 1.005476 0.166943 0.045 Uiso calc 1 . .
C C11 0.5858(2) 0.82071(18) 0.42627(11) 0.0192(4) Uani d 1 . .
C C12 0.5761(2) 0.68870(19) 0.44207(12) 0.0227(4) Uani d 1 . .
H H12 0.529136 0.626621 0.398484 0.027 Uiso calc 1 . .
C C13 0.6349(3) 0.6473(2) 0.52160(12) 0.0242(4) Uani d 1 . .
H H13 0.630904 0.556685 0.531771 0.029 Uiso calc 1 . .
C C14 0.6991(3) 0.7368(2) 0.58610(12) 0.0277(4) Uani d 1 . .
H H14 0.738973 0.708144 0.640423 0.033 Uiso calc 1 . .
C C15 0.7047(3) 0.8686(2) 0.57054(13) 0.0300(5) Uani d 1 . .
H H15 0.745738 0.930687 0.614759 0.036 Uiso calc 1 . .
C C16 0.6509(3) 0.91061(19) 0.49121(12) 0.0244(4) Uani d 1 . .
H H16 0.658453 1.001162 0.480998 0.029 Uiso calc 1 . .
C C21 0.1021(2) 0.71144(18) 0.28239(11) 0.0177(4) Uani d 1 . .
C C22 0.0604(2) 0.8070(2) 0.33089(13) 0.0246(4) Uani d 1 . .
H H22 0.066915 0.895597 0.316034 0.030 Uiso calc 1 . .
C C23 0.0090(3) 0.7722(2) 0.40131(13) 0.0326(5) Uani d 1 . .
H H23 -0.020527 0.837100 0.434392 0.039 Uiso calc 1 . .
C C24 0.0010(3) 0.6435(3) 0.42310(13) 0.0333(5) Uani d 1 . .
H H24 -0.032187 0.620140 0.471744 0.040 Uiso calc 1 . .
C C25 0.0412(3) 0.5484(2) 0.37435(13) 0.0289(5) Uani d 1 . .
H H25 0.034794 0.459858 0.389407 0.035 Uiso calc 1 . .
C C26 0.0909(2) 0.58179(19) 0.30365(12) 0.0227(4) Uani d 1 . .
H H26 0.117077 0.516216 0.269851 0.027 Uiso calc 1 . .
C C31 0.1930(2) 0.35543(17) 0.10084(11) 0.0161(3) Uani d 1 . .
C C32 0.2707(2) 0.29670(18) 0.17192(11) 0.0197(4) Uani d 1 . .
H H32 0.356237 0.344456 0.211391 0.024 Uiso calc 1 . .
C C33 0.2234(2) 0.16811(19) 0.18526(12) 0.0235(4) Uani d 1 . .
H H33 0.277751 0.127746 0.233665 0.028 Uiso calc 1 . .
C C34 0.0976(2) 0.09805(19) 0.12854(13) 0.0250(4) Uani d 1 . .
H H34 0.065282 0.010119 0.138052 0.030 Uiso calc 1 . .
C C35 0.0192(2) 0.15720(19) 0.05783(13) 0.0243(4) Uani d 1 . .
H H35 -0.067380 0.109606 0.018897 0.029 Uiso calc 1 . .
C C36 0.0663(2) 0.28528(18) 0.04355(12) 0.0202(4) Uani d 1 . .
H H36 0.012513 0.325205 -0.005140 0.024 Uiso calc 1 . .
C C41 0.7255(2) 0.36124(18) 0.23461(11) 0.0181(4) Uani d 1 . .
C C42 0.6678(2) 0.36423(19) 0.30561(11) 0.0202(4) Uani d 1 . .
H H42 0.593540 0.425392 0.311616 0.024 Uiso calc 1 . .
C C43 0.7186(2) 0.2779(2) 0.36791(12) 0.0235(4) Uani d 1 . .
H H43 0.678373 0.280035 0.416206 0.028 Uiso calc 1 . .
C C44 0.8278(3) 0.1887(2) 0.35975(13) 0.0257(4) Uani d 1 . .
H H44 0.862551 0.129710 0.402274 0.031 Uiso calc 1 . .
C C45 0.8856(3) 0.18637(19) 0.28911(13) 0.0254(4) Uani d 1 . .
H H45 0.960021 0.125138 0.283371 0.030 Uiso calc 1 . .
C C46 0.8366(2) 0.27201(18) 0.22663(12) 0.0210(4) Uani d 1 . .
H H46 0.878152 0.270197 0.178736 0.025 Uiso calc 1 . .
Fe Fe1 0.51862(3) 0.75646(2) 0.14300(2) 0.01529(7) Uani d 1 . .
S S1 0.52213(7) 0.88588(5) 0.32725(3) 0.02503(12) Uani d 1 . .
S S2 0.15921(6) 0.75891(5) 0.19058(3) 0.02236(11) Uani d 1 . .
S S3 0.25386(6) 0.51205(4) 0.07023(3) 0.01947(10) Uani d 1 . .
S S4 0.67137(6) 0.46433(5) 0.14972(3) 0.02090(11) Uani d 1 . .

loop_
_atom_site_aniso_label
_atom_site_aniso_U_11
_atom_site_aniso_U_22
_atom_site_aniso_U_33
_atom_site_aniso_U_12
_atom_site_aniso_U_13
_atom_site_aniso_U_23
C1 0.0238(9) 0.0142(8) 0.0146(8) 0.0003(7) 0.0059(7) 0.0015(6)
C2 0.0157(8) 0.0162(8) 0.0169(8) 0.0022(7) 0.0061(7) 0.0055(7)
C3 0.0181(9) 0.0147(8) 0.0141(8) -0.0001(7) 0.0044(7) 0.0035(6)
C4 0.0198(9) 0.0158(8) 0.0142(8) 0.0040(7) 0.0048(7) 0.0031(6)
C5 0.0181(9) 0.0189(9) 0.0159(8) 0.0004(7) 0.0032(7) 0.0025(7)
C6 0.0393(12) 0.0223(10) 0.0307(11) 0.0105(9) 0.0194(9) 0.0133(8)
C7 0.0308(11) 0.0279(10) 0.0188(9) 0.0008(8) 0.0071(8) 0.0089(8)
C8 0.0410(12) 0.0275(11) 0.0253(10) 0.0060(9) 0.0218(9) 0.0079(8)
C9 0.0198(10) 0.0521(15) 0.0422(13) -0.0016(10) 0.0121(9) 0.0253(11)
C10 0.0623(17) 0.0222(11) 0.0243(11) -0.0198(11) 0.0095(11) 0.0023(8)
C11 0.0197(9) 0.0204(9) 0.0181(9) 0.0007(7) 0.0063(7) -0.0012(7)
C12 0.0277(10) 0.0202(9) 0.0191(9) -0.0032(8) 0.0056(8) -0.0041(7)
C13 0.0292(11) 0.0227(10) 0.0207(10) -0.0008(8) 0.0073(8) 0.0012(7)
C14 0.0269(11) 0.0367(12) 0.0173(9) 0.0011(9) 0.0020(8) 0.0001(8)
C15 0.0341(12) 0.0307(11) 0.0220(10) -0.0027(9) 0.0033(9) -0.0106(8)
C16 0.0283(10) 0.0193(9) 0.0253(10) 0.0009(8) 0.0069(8) -0.0042(8)
C21 0.0149(8) 0.0215(9) 0.0172(8) 0.0016(7) 0.0050(7) 0.0008(7)
C22 0.0220(10) 0.0230(10) 0.0280(10) -0.0003(8) 0.0055(8) -0.0043(8)
C23 0.0250(11) 0.0481(14) 0.0245(11) 0.0024(10) 0.0069(9) -0.0125(10)
C24 0.0240(11) 0.0588(15) 0.0183(10) 0.0015(10) 0.0079(8) 0.0082(10)
C25 0.0219(10) 0.0363(12) 0.0290(11) 0.0021(9) 0.0069(8) 0.0135(9)
C26 0.0236(10) 0.0232(10) 0.0229(10) 0.0034(8) 0.0085(8) 0.0040(8)
C31 0.0170(8) 0.0158(8) 0.0163(8) 0.0026(7) 0.0054(7) 0.0003(6)
C32 0.0194(9) 0.0193(9) 0.0190(9) 0.0005(7) 0.0019(7) 0.0035(7)
C33 0.0256(10) 0.0217(10) 0.0251(10) 0.0059(8) 0.0085(8) 0.0063(8)
C34 0.0274(10) 0.0140(9) 0.0370(11) 0.0019(8) 0.0146(9) -0.0006(8)
C35 0.0192(9) 0.0209(10) 0.0312(11) 0.0002(8) 0.0041(8) -0.0079(8)
C36 0.0178(9) 0.0214(9) 0.0205(9) 0.0035(7) 0.0025(7) -0.0014(7)
C41 0.0168(9) 0.0169(9) 0.0195(9) 0.0013(7) 0.0023(7) 0.0016(7)
C42 0.0191(9) 0.0217(9) 0.0198(9) 0.0024(7) 0.0045(7) 0.0013(7)
C43 0.0212(10) 0.0277(10) 0.0215(9) 0.0003(8) 0.0053(8) 0.0049(8)
C44 0.0248(10) 0.0238(10) 0.0268(10) 0.0038(8) 0.0019(8) 0.0097(8)
C45 0.0251(10) 0.0197(10) 0.0315(11) 0.0079(8) 0.0051(8) 0.0030(8)
C46 0.0223(9) 0.0204(9) 0.0207(9) 0.0053(7) 0.0051(7) -0.0007(7)
Fe1 0.01639(13) 0.01474(13) 0.01561(13) 0.00073(10) 0.00571(10) 0.00310(9)
S1 0.0399(3) 0.0148(2) 0.0198(2) 0.0026(2) 0.0062(2) -0.00044(17)
S2 0.0219(2) 0.0266(2) 0.0229(2) 0.01073(19) 0.01018(19) 0.01187(19)
S3 0.0229(2) 0.0175(2) 0.0150(2) -0.00054(18) -0.00051(17) 0.00358(16)
S4 0.0258(2) 0.0232(2) 0.0165(2) 0.01045(19) 0.00754(18) 0.00343(17)

loop_
_atom_type_symbol
_atom_type_description
_atom_type_scat_dispersion_real
_atom_type_scat_dispersion_imag
_atom_type_scat_source
C C 0.0033 0.0016 'International Tables Vol C Tables 4.2.6.8 and 6.1.1.4'
H H 0.0000 0.0000 'International Tables Vol C Tables 4.2.6.8 and 6.1.1.4'
Fe Fe 0.3463 0.8444 'International Tables Vol C Tables 4.2.6.8 and 6.1.1.4'
S S 0.1246 0.1234 'International Tables Vol C Tables 4.2.6.8 and 6.1.1.4'

loop_
_geom_angle_atom_site_label_1
_geom_angle_atom_site_label_2
_geom_angle_atom_site_label_3
_geom_angle_site_symmetry_1
_geom_angle_site_symmetry_3
_geom_angle
_geom_angle_publ_flag
C5 C1 C2 . . 108.20(15) ?
C5 C1 S1 . . 125.79(14) ?
C2 C1 S1 . . 125.84(14) ?
C5 C1 Fe1 . . 69.48(10) ?
C2 C1 Fe1 . . 69.16(10) ?
S1 C1 Fe1 . . 123.36(9) ?
C1 C2 C3 . . 107.66(15) ?
C1 C2 S2 . . 126.00(14) ?
C3 C2 S2 . . 126.17(14) ?
C1 C2 Fe1 . . 69.26(10) ?
C3 C2 Fe1 . . 69.07(10) ?
S2 C2 Fe1 . . 123.49(9) ?
C4 C3 C2 . . 107.28(15) ?
C4 C3 S3 . . 126.85(14) ?
C2 C3 S3 . . 124.82(14) ?
C4 C3 Fe1 . . 69.29(10) ?
C2 C3 Fe1 . . 69.09(10) ?
S3 C3 Fe1 . . 117.71(9) ?
C5 C4 C3 . . 108.55(15) ?
C5 C4 S4 . . 124.71(14) ?
C3 C4 S4 . . 126.71(14) ?
C5 C4 Fe1 . . 69.54(10) ?
C3 C4 Fe1 . . 69.09(10) ?
S4 C4 Fe1 . . 125.78(10) ?
C4 C5 C1 . . 108.31(16) ?
C4 C5 Fe1 . . 69.43(10) ?
C1 C5 Fe1 . . 69.29(10) ?
C4 C5 H5 . . 125.8 ?
C1 C5 H5 . . 125.8 ?
Fe1 C5 H5 . . 127.0 ?
C7 C6 C10 . . 107.8(2) ?
C7 C6 Fe1 . . 70.11(11) ?
C10 C6 Fe1 . . 69.35(12) ?
C7 C6 H6 . . 126.1 ?
C10 C6 H6 . . 126.1 ?
Fe1 C6 H6 . . 126.0 ?
C8 C7 C6 . . 109.1(2) ?
C8 C7 Fe1 . . 69.91(12) ?
C6 C7 Fe1 . . 70.21(11) ?
C8 C7 H7 . . 125.5 ?
C6 C7 H7 . . 125.5 ?
Fe1 C7 H7 . . 126.0 ?
C7 C8 C9 . . 108.4(2) ?
C7 C8 Fe1 . . 70.43(11) ?
C9 C8 Fe1 . . 69.68(12) ?
C7 C8 H8 . . 125.8 ?
C9 C8 H8 . . 125.8 ?
Fe1 C8 H8 . . 125.7 ?
C8 C9 C10 . . 107.4(2) ?
C8 C9 Fe1 . . 70.21(12) ?
C10 C9 Fe1 . . 69.61(12) ?
C8 C9 H9 . . 126.3 ?
C10 C9 H9 . . 126.3 ?
Fe1 C9 H9 . . 125.5 ?
C6 C10 C9 . . 107.3(2) ?
C6 C10 Fe1 . . 70.31(12) ?
C9 C10 Fe1 . . 69.43(12) ?
C6 C10 H10 . . 126.3 ?
C9 C10 H10 . . 126.3 ?
Fe1 C10 H10 . . 125.5 ?
C12 C11 C16 . . 119.25(18) ?
C12 C11 S1 . . 124.52(14) ?
C16 C11 S1 . . 116.23(15) ?
C11 C12 C13 . . 120.04(18) ?
C11 C12 H12 . . 120.0 ?
C13 C12 H12 . . 120.0 ?
C14 C13 C12 . . 120.60(19) ?
C14 C13 H13 . . 119.7 ?
C12 C13 H13 . . 119.7 ?
C13 C14 C15 . . 119.21(19) ?
C13 C14 H14 . . 120.4 ?
C15 C14 H14 . . 120.4 ?
C16 C15 C14 . . 120.60(19) ?
C16 C15 H15 . . 119.7 ?
C14 C15 H15 . . 119.7 ?
C15 C16 C11 . . 120.24(19) ?
C15 C16 H16 . . 119.9 ?
C11 C16 H16 . . 119.9 ?
C26 C21 C22 . . 120.10(18) ?
C26 C21 S2 . . 121.49(14) ?
C22 C21 S2 . . 118.33(15) ?
C21 C22 C23 . . 119.7(2) ?
C21 C22 H22 . . 120.1 ?
C23 C22 H22 . . 120.1 ?
C24 C23 C22 . . 120.0(2) ?
C24 C23 H23 . . 120.0 ?
C22 C23 H23 . . 120.0 ?
C23 C24 C25 . . 120.20(19) ?
C23 C24 H24 . . 119.9 ?
C25 C24 H24 . . 119.9 ?
C24 C25 C26 . . 120.2(2) ?
C24 C25 H25 . . 119.9 ?
C26 C25 H25 . . 119.9 ?
C25 C26 C21 . . 119.73(19) ?
C25 C26 H26 . . 120.1 ?
C21 C26 H26 . . 120.1 ?
C32 C31 C36 . . 119.81(17) ?
C32 C31 S3 . . 124.87(14) ?
C36 C31 S3 . . 115.05(14) ?
C33 C32 C31 . . 119.87(18) ?
C33 C32 H32 . . 120.1 ?
C31 C32 H32 . . 120.1 ?
C34 C33 C32 . . 120.53(18) ?
C34 C33 H33 . . 119.7 ?
C32 C33 H33 . . 119.7 ?
C33 C34 C35 . . 119.52(18) ?
C33 C34 H34 . . 120.2 ?
C35 C34 H34 . . 120.2 ?
C36 C35 C34 . . 120.45(18) ?
C36 C35 H35 . . 119.8 ?
C34 C35 H35 . . 119.8 ?
C35 C36 C31 . . 119.83(18) ?
C35 C36 H36 . . 120.1 ?
C31 C36 H36 . . 120.1 ?
C42 C41 C46 . . 119.61(17) ?
C42 C41 S4 . . 125.44(14) ?
C46 C41 S4 . . 114.95(14) ?
C41 C42 C43 . . 120.20(18) ?
C41 C42 H42 . . 119.9 ?
C43 C42 H42 . . 119.9 ?
C44 C43 C42 . . 120.23(19) ?
C44 C43 H43 . . 119.9 ?
C42 C43 H43 . . 119.9 ?
C45 C44 C43 . . 119.42(18) ?
C45 C44 H44 . . 120.3 ?
C43 C44 H44 . . 120.3 ?
C44 C45 C46 . . 121.02(18) ?
C44 C45 H45 . . 119.5 ?
C46 C45 H45 . . 119.5 ?
C45 C46 C41 . . 119.52(18) ?
C45 C46 H46 . . 120.2 ?
C41 C46 H46 . . 120.2 ?
C3 Fe1 C2 . . 41.84(7) ?
C3 Fe1 C1 . . 70.16(7) ?
C2 Fe1 C1 . . 41.58(7) ?
C3 Fe1 C4 . . 41.62(7) ?
C2 Fe1 C4 . . 69.98(7) ?
C1 Fe1 C4 . . 69.47(7) ?
C3 Fe1 C5 . . 69.92(7) ?
C2 Fe1 C5 . . 69.87(7) ?
C1 Fe1 C5 . . 41.23(7) ?
C4 Fe1 C5 . . 41.03(7) ?
C3 Fe1 C9 . . 147.49(9) ?
C2 Fe1 C9 . . 170.02(10) ?
C1 Fe1 C9 . . 130.62(9) ?
C4 Fe1 C9 . . 115.23(9) ?
C5 Fe1 C9 . . 107.99(8) ?
C3 Fe1 C10 . . 169.61(10) ?
C2 Fe1 C10 . . 130.47(9) ?
C1 Fe1 C10 . . 108.38(8) ?
C4 Fe1 C10 . . 148.30(10) ?
C5 Fe1 C10 . . 116.18(9) ?
C9 Fe1 C10 . . 40.96(11) ?
C3 Fe1 C8 . . 115.47(8) ?
C2 Fe1 C8 . . 148.38(9) ?
C1 Fe1 C8 . . 169.37(9) ?
C4 Fe1 C8 . . 108.21(8) ?
C5 Fe1 C8 . . 130.44(8) ?
C9 Fe1 C8 . . 40.11(10) ?
C10 Fe1 C8 . . 67.80(9) ?
C3 Fe1 C7 . . 108.45(8) ?
C2 Fe1 C7 . . 116.63(8) ?
C1 Fe1 C7 . . 149.33(8) ?
C4 Fe1 C7 . . 130.79(8) ?
C5 Fe1 C7 . . 169.01(8) ?
C9 Fe1 C7 . . 67.19(9) ?
C10 Fe1 C7 . . 67.25(9) ?
C8 Fe1 C7 . . 39.66(9) ?
C3 Fe1 C6 . . 130.44(8) ?
C2 Fe1 C6 . . 108.56(8) ?
C1 Fe1 C6 . . 116.90(8) ?
C4 Fe1 C6 . . 169.34(8) ?
C5 Fe1 C6 . . 149.22(8) ?
C9 Fe1 C6 . . 67.97(9) ?
C10 Fe1 C6 . . 40.34(10) ?
C8 Fe1 C6 . . 67.16(8) ?
C7 Fe1 C6 . . 39.68(8) ?
C1 S1 C11 . . 102.60(9) ?
C2 S2 C21 . . 101.17(8) ?
C3 S3 C31 . . 105.77(8) ?
C4 S4 C41 . . 102.46(8) ?

loop_
_geom_bond_atom_site_label_1
_geom_bond_atom_site_label_2
_geom_bond_site_symmetry_2
_geom_bond_distance
_geom_bond_publ_flag
C1 C5 . 1.429(3) ?
C1 C2 . 1.440(3) ?
C1 S1 . 1.7556(18) ?
C1 Fe1 . 2.0286(18) ?
C2 C3 . 1.447(2) ?
C2 S2 . 1.7545(18) ?
C2 Fe1 . 2.0272(17) ?
C3 C4 . 1.441(2) ?
C3 S3 . 1.7529(18) ?
C3 Fe1 . 2.0269(17) ?
C4 C5 . 1.423(2) ?
C4 S4 . 1.7558(18) ?
C4 Fe1 . 2.0295(17) ?
C5 Fe1 . 2.0311(18) ?
C5 H5 . 0.9500 ?
C6 C7 . 1.398(3) ?
C6 C10 . 1.417(3) ?
C6 Fe1 . 2.061(2) ?
C6 H6 . 0.9500 ?
C7 C8 . 1.395(3) ?
C7 Fe1 . 2.0594(19) ?
C7 H7 . 0.9500 ?
C8 C9 . 1.405(3) ?
C8 Fe1 . 2.053(2) ?
C8 H8 . 0.9500 ?
C9 C10 . 1.432(4) ?
C9 Fe1 . 2.046(2) ?
C9 H9 . 0.9500 ?
C10 Fe1 . 2.048(2) ?
C10 H10 . 0.9500 ?
C11 C12 . 1.388(3) ?
C11 C16 . 1.392(3) ?
C11 S1 . 1.7731(19) ?
C12 C13 . 1.390(3) ?
C12 H12 . 0.9500 ?
C13 C14 . 1.384(3) ?
C13 H13 . 0.9500 ?
C14 C15 . 1.385(3) ?
C14 H14 . 0.9500 ?
C15 C16 . 1.383(3) ?
C15 H15 . 0.9500 ?
C16 H16 . 0.9500 ?
C21 C26 . 1.388(3) ?
C21 C22 . 1.389(3) ?
C21 S2 . 1.7796(18) ?
C22 C23 . 1.391(3) ?
C22 H22 . 0.9500 ?
C23 C24 . 1.380(3) ?
C23 H23 . 0.9500 ?
C24 C25 . 1.383(3) ?
C24 H24 . 0.9500 ?
C25 C26 . 1.385(3) ?
C25 H25 . 0.9500 ?
C26 H26 . 0.9500 ?
C31 C32 . 1.387(2) ?
C31 C36 . 1.395(3) ?
C31 S3 . 1.7709(18) ?
C32 C33 . 1.387(3) ?
C32 H32 . 0.9500 ?
C33 C34 . 1.386(3) ?
C33 H33 . 0.9500 ?
C34 C35 . 1.386(3) ?
C34 H34 . 0.9500 ?
C35 C36 . 1.386(3) ?
C35 H35 . 0.9500 ?
C36 H36 . 0.9500 ?
C41 C42 . 1.390(3) ?
C41 C46 . 1.400(3) ?
C41 S4 . 1.7784(19) ?
C42 C43 . 1.391(3) ?
C42 H42 . 0.9500 ?
C43 C44 . 1.389(3) ?
C43 H43 . 0.9500 ?
C44 C45 . 1.385(3) ?
C44 H44 . 0.9500 ?
C45 C46 . 1.386(3) ?
C45 H45 . 0.9500 ?
C46 H46 . 0.9500 ?

loop_
_geom_torsion_atom_site_label_1
_geom_torsion_atom_site_label_2
_geom_torsion_atom_site_label_3
_geom_torsion_atom_site_label_4
_geom_torsion_site_symmetry_1
_geom_torsion_site_symmetry_2
_geom_torsion_site_symmetry_3
_geom_torsion_site_symmetry_4
_geom_torsion
_geom_torsion_publ_flag
C5 C1 C2 C3 . . . . -0.09(19) ?
S1 C1 C2 C3 . . . . 175.37(13) ?
Fe1 C1 C2 C3 . . . . 58.57(12) ?
C5 C1 C2 S2 . . . . -175.67(13) ?
S1 C1 C2 S2 . . . . -0.2(2) ?
Fe1 C1 C2 S2 . . . . -117.01(14) ?
C5 C1 C2 Fe1 . . . . -58.66(12) ?
S1 C1 C2 Fe1 . . . . 116.80(14) ?
C1 C2 C3 C4 . . . . 0.29(19) ?
S2 C2 C3 C4 . . . . 175.86(13) ?
Fe1 C2 C3 C4 . . . . 58.98(12) ?
C1 C2 C3 S3 . . . . -168.60(13) ?
S2 C2 C3 S3 . . . . 7.0(2) ?
Fe1 C2 C3 S3 . . . . -109.91(13) ?
C1 C2 C3 Fe1 . . . . -58.69(12) ?
S2 C2 C3 Fe1 . . . . 116.88(14) ?
C2 C3 C4 C5 . . . . -0.38(19) ?
S3 C3 C4 C5 . . . . 168.22(13) ?
Fe1 C3 C4 C5 . . . . 58.48(12) ?
C2 C3 C4 S4 . . . . -178.59(13) ?
S3 C3 C4 S4 . . . . -10.0(2) ?
Fe1 C3 C4 S4 . . . . -119.73(14) ?
C2 C3 C4 Fe1 . . . . -58.86(12) ?
S3 C3 C4 Fe1 . . . . 109.74(14) ?
C3 C4 C5 C1 . . . . 0.3(2) ?
S4 C4 C5 C1 . . . . 178.58(13) ?
Fe1 C4 C5 C1 . . . . 58.53(12) ?
C3 C4 C5 Fe1 . . . . -58.20(12) ?
S4 C4 C5 Fe1 . . . . 120.05(14) ?
C2 C1 C5 C4 . . . . -0.1(2) ?
S1 C1 C5 C4 . . . . -175.62(13) ?
Fe1 C1 C5 C4 . . . . -58.61(12) ?
C2 C1 C5 Fe1 . . . . 58.47(12) ?
S1 C1 C5 Fe1 . . . . -117.00(14) ?
C10 C6 C7 C8 . . . . 0.0(2) ?
Fe1 C6 C7 C8 . . . . -59.29(14) ?
C10 C6 C7 Fe1 . . . . 59.34(14) ?
C6 C7 C8 C9 . . . . -0.1(2) ?
Fe1 C7 C8 C9 . . . . -59.55(14) ?
C6 C7 C8 Fe1 . . . . 59.48(14) ?
C7 C8 C9 C10 . . . . 0.1(2) ?
Fe1 C8 C9 C10 . . . . -59.95(14) ?
C7 C8 C9 Fe1 . . . . 60.02(14) ?
C7 C6 C10 C9 . . . . 0.0(2) ?
Fe1 C6 C10 C9 . . . . 59.81(14) ?
C7 C6 C10 Fe1 . . . . -59.82(14) ?
C8 C9 C10 C6 . . . . 0.0(2) ?
Fe1 C9 C10 C6 . . . . -60.37(14) ?
C8 C9 C10 Fe1 . . . . 60.33(14) ?
C16 C11 C12 C13 . . . . -1.7(3) ?
S1 C11 C12 C13 . . . . 177.67(15) ?
C11 C12 C13 C14 . . . . 1.9(3) ?
C12 C13 C14 C15 . . . . -0.2(3) ?
C13 C14 C15 C16 . . . . -1.8(3) ?
C14 C15 C16 C11 . . . . 2.0(3) ?
C12 C11 C16 C15 . . . . -0.2(3) ?
S1 C11 C16 C15 . . . . -179.64(16) ?
C26 C21 C22 C23 . . . . 0.7(3) ?
S2 C21 C22 C23 . . . . 177.48(15) ?
C21 C22 C23 C24 . . . . 0.6(3) ?
C22 C23 C24 C25 . . . . -1.1(3) ?
C23 C24 C25 C26 . . . . 0.4(3) ?
C24 C25 C26 C21 . . . . 0.8(3) ?
C22 C21 C26 C25 . . . . -1.4(3) ?
S2 C21 C26 C25 . . . . -178.05(15) ?
C36 C31 C32 C33 . . . . 0.7(3) ?
S3 C31 C32 C33 . . . . -172.94(15) ?
C31 C32 C33 C34 . . . . -0.8(3) ?
C32 C33 C34 C35 . . . . 0.3(3) ?
C33 C34 C35 C36 . . . . 0.2(3) ?
C34 C35 C36 C31 . . . . -0.3(3) ?
C32 C31 C36 C35 . . . . -0.2(3) ?
S3 C31 C36 C35 . . . . 174.06(15) ?
C46 C41 C42 C43 . . . . -0.8(3) ?
S4 C41 C42 C43 . . . . 179.69(15) ?
C41 C42 C43 C44 . . . . 0.3(3) ?
C42 C43 C44 C45 . . . . 0.0(3) ?
C43 C44 C45 C46 . . . . 0.2(3) ?
C44 C45 C46 C41 . . . . -0.8(3) ?
C42 C41 C46 C45 . . . . 1.1(3) ?
S4 C41 C46 C45 . . . . -179.43(15) ?
C5 C1 S1 C11 . . . . -66.45(17) ?
C2 C1 S1 C11 . . . . 118.87(16) ?
Fe1 C1 S1 C11 . . . . -153.99(11) ?
C12 C11 S1 C1 . . . . -13.77(19) ?
C16 C11 S1 C1 . . . . 165.64(15) ?
C1 C2 S2 C21 . . . . -73.60(17) ?
C3 C2 S2 C21 . . . . 111.62(16) ?
Fe1 C2 S2 C21 . . . . -161.07(11) ?
C26 C21 S2 C2 . . . . -57.21(18) ?
C22 C21 S2 C2 . . . . 126.06(16) ?
C4 C3 S3 C31 . . . . 84.12(17) ?
C2 C3 S3 C31 . . . . -109.17(15) ?
Fe1 C3 S3 C31 . . . . 168.05(9) ?
C32 C31 S3 C3 . . . . -15.85(19) ?
C36 C31 S3 C3 . . . . 170.24(14) ?
C5 C4 S4 C41 . . . . 70.06(17) ?
C3 C4 S4 C41 . . . . -112.02(16) ?
Fe1 C4 S4 C41 . . . . 158.63(11) ?
C42 C41 S4 C4 . . . . 8.07(19) ?
C46 C41 S4 C4 . . . . -171.41(15) ?
